data_2108101
loop_
_publ_author_name
'Bulut, Aysun'
'W\"orle, Michael'
'Zorlu, Yunus'
'Kirpi, Erdogan'
'Kurt, Huseyin'
'Zubieta, Jon'
'Grabowsky, Simon'
'Beckmann, Jens'
'Y\"ucesan, G\"undo\(g'

_publ_section_title
;
 A potential Cu/V-organophosphonate platform for tailored void spaces
 <i>via</i> terpyridine mold casting
;
_journal_coeditor_code RM5002
_journal_issue 2
_journal_name_full 'Acta Crystallographica Section B'
_journal_page_first 296
_journal_page_last 303
_journal_paper_doi 10.1107/S2052520617000245
_journal_volume 73
_journal_year 2017
_chemical_formula_moiety 'C25 H24 O12 P4, 2(C H4 O)'
_chemical_formula_sum 'C27 H32 O14 P4'
_chemical_formula_weight 704.40
_space_group_crystal_system monoclinic
_space_group_IT_number 15
_space_group_name_Hall '-C 2yc'
_space_group_name_H-M_alt 'C 1 2/c 1'
_symmetry_space_group_name_Hall '-C 2yc'
_symmetry_space_group_name_H-M 'C 1 2/c 1'
_atom_sites_solution_hydrogens geom
_cell_angle_alpha 90
_cell_angle_beta 127.610(5)
_cell_angle_gamma 90
_cell_formula_units_Z 4
_cell_length_a 29.093(3)
_cell_length_b 7.2893(8)
_cell_length_c 18.672(2)
_cell_measurement_temperature 296.(2)
_cell_volume 3136.8(6)
_computing_cell_refinement 'APEX2 v2014.11-0 (Bruker AXS)'
_computing_data_collection 'Bruker Instrument Service v2013.12.0.0 (Bruker AXS)'
_computing_data_reduction 'SAINT V8.34A (Bruker AXS)'
_computing_molecular_graphics 'MERCURY (Macrae et al., 2006)'
_computing_publication_material 'PLATON V1.16 (Spek, 2009), SHELXTL V6.14 (Bruker AXS)'
_computing_structure_refinement 'SHELXTL V6.14 (Bruker AXS)'
_computing_structure_solution 'SHELXTL V6.14 (Bruker AXS)'
_diffrn_ambient_temperature 296.(2)
_diffrn_detector_area_resol_mean 8.3333
_diffrn_measured_fraction_theta_full 0.996
_diffrn_measured_fraction_theta_max 0.996
_diffrn_measurement_device_type 'Bruker APEX II QUAZAR three-circle diffractometer'
_diffrn_measurement_method '\f and \w scans'
_diffrn_radiation_monochromator 'multilayer QUAZAR mirrors'
_diffrn_radiation_type MoK\a
_diffrn_radiation_wavelength 0.71073
_diffrn_reflns_av_R_equivalents 0.0526
_diffrn_reflns_limit_h_max 34
_diffrn_reflns_limit_h_min -34
_diffrn_reflns_limit_k_max 8
_diffrn_reflns_limit_k_min -8
_diffrn_reflns_limit_l_max 22
_diffrn_reflns_limit_l_min -22
_diffrn_reflns_number 14601
_diffrn_reflns_theta_full 25.05
_diffrn_reflns_theta_max 25.05
_diffrn_reflns_theta_min 2.18
_exptl_absorpt_coefficient_mu 0.309
_exptl_absorpt_correction_T_max 0.98
_exptl_absorpt_correction_T_min 0.97
_exptl_absorpt_correction_type multi-scan
_exptl_absorpt_process_details 'SADABS V2014/5 (Bruker AXS)'
_exptl_crystal_colour colorless
_exptl_crystal_density_diffrn 1.492
_exptl_crystal_density_method 'not measured'
_exptl_crystal_description block
_exptl_crystal_F_000 1464
_exptl_crystal_size_max 0.108
_exptl_crystal_size_mid 0.096
_exptl_crystal_size_min 0.056
_refine_diff_density_max 0.490
_refine_diff_density_min -0.474
_refine_ls_extinction_method none
_refine_ls_goodness_of_fit_ref 1.077
_refine_ls_hydrogen_treatment constr
_refine_ls_matrix_type full
_refine_ls_number_parameters 262
_refine_ls_number_reflns 2772
_refine_ls_number_restraints 102
_refine_ls_restrained_S_all 1.165
_refine_ls_R_factor_all 0.0703
_refine_ls_R_factor_gt 0.0535
_refine_ls_shift/su_max 0.000
_refine_ls_shift/su_mean 0.000
_refine_ls_structure_factor_coef Fsqd
_refine_ls_weighting_details 'w=1/[\s^2^(Fo^2^)+(0.0601P)^2^+9.8652P] where P=(Fo^2^+2Fc^2^)/3'
_refine_ls_weighting_scheme calc
_refine_ls_wR_factor_gt 0.1317
_refine_ls_wR_factor_ref 0.1410
_reflns_number_gt 2215
_reflns_number_total 2772
_reflns_threshold_expression 'I > 2\s(I)'
_cod_data_source_file rm5002sup1.cif
_cod_data_source_block I
_cod_database_code 2108101

loop_
_space_group_symop_operation_xyz
'x, y, z'
'-x, y, -z+1/2'
'x+1/2, y+1/2, z'
'-x+1/2, y+1/2, -z+1/2'
'-x, -y, -z'
'x, -y, z-1/2'
'-x+1/2, -y+1/2, -z'
'x+1/2, -y+1/2, z-1/2'

loop_
_atom_site_type_symbol
_atom_site_label
_atom_site_fract_x
_atom_site_fract_y
_atom_site_fract_z
_atom_site_U_iso_or_equiv
_atom_site_adp_type
_atom_site_calc_flag
_atom_site_occupancy
_atom_site_disorder_assembly
_atom_site_disorder_group
C C1 0.5 0.7543(6) 0.75 0.0201(9) Uani d 1.0 . .
C C2 0.45843(13) 0.6248(4) 0.67007(19) 0.0215(6) Uani d 1.0 . .
C C3 0.48080(14) 0.5023(4) 0.6411(2) 0.0294(7) Uani d 1.0 . .
H H3 0.5205 0.5005 0.6702 0.035 Uiso calc 1.0 . .
C C4 0.44510(14) 0.3832(5) 0.5700(2) 0.0331(8) Uani d 1.0 . .
H H4 0.461 0.3044 0.5512 0.04 Uiso calc 1.0 . .
C C5 0.38592(14) 0.3801(4) 0.5265(2) 0.0275(7) Uani d 1.0 . .
C C6 0.36439(14) 0.4946(5) 0.5582(2) 0.0361(8) Uani d 1.0 . .
H H6 0.325 0.4908 0.5316 0.043 Uiso calc 1.0 . .
C C7 0.39999(14) 0.6155(5) 0.6287(2) 0.0340(8) Uani d 1.0 . .
H H7 0.3841 0.6916 0.6484 0.041 Uiso calc 1.0 . .
C C8 0.46641(13) 0.8852(4) 0.7691(2) 0.0223(7) Uani d 1.0 . .
C C9 0.47309(14) 0.8897(5) 0.8493(2) 0.0303(8) Uani d 1.0 . .
H H9 0.4991 0.8099 0.8959 0.036 Uiso calc 1.0 . .
C C10 0.44141(14) 1.0117(5) 0.8608(2) 0.0319(8) Uani d 1.0 . .
H H10 0.4462 1.0115 0.9148 0.038 Uiso calc 1.0 . .
C C11 0.40288(13) 1.1335(4) 0.7932(2) 0.0262(7) Uani d 1.0 . .
C C12 0.39721(15) 1.1327(5) 0.7139(2) 0.0332(8) Uani d 1.0 . .
H H12 0.3719 1.2147 0.6679 0.04 Uiso calc 1.0 . .
C C13 0.42871(15) 1.0111(5) 0.7024(2) 0.0319(8) Uani d 1.0 . .
H H13 0.4246 1.0136 0.6489 0.038 Uiso calc 1.0 . .
C C14 0.2250(2) 0.2780(7) 0.8758(4) 0.0695(14) Uani d 1.0 . .
H H14A 0.2607 0.261 0.9354 0.104 Uiso calc 1.0 . .
H H14B 0.2049 0.163 0.8533 0.104 Uiso calc 1.0 . .
H H14C 0.2011 0.365 0.8781 0.104 Uiso calc 1.0 . .
O O7 0.23750(14) 0.3461(5) 0.8163(2) 0.0682(9) Uani d 1.0 . .
H H7A 0.2123 0.3109 0.7646 0.102 Uiso calc 1.0 . .
P P1 0.33894(4) 0.23837(12) 0.42935(6) 0.0332(3) Uani d 1.0 . .
P P2 0.36115(4) 1.29093(13) 0.80635(6) 0.0308(3) Uani d 1.0 . .
O O1 0.3493(2) 0.0381(5) 0.4614(3) 0.0378(9) Uani d 0.766(9) A 1
H H1 0.3283 -0.0295 0.4178 0.057 Uiso calc 0.766(9) A 1
O O2 0.27663(14) 0.2975(7) 0.3880(3) 0.0420(9) Uani d 0.766(9) A 1
H H2 0.2725 0.4064 0.3743 0.063 Uiso calc 0.766(9) A 1
O O3 0.35320(19) 0.2664(7) 0.3648(3) 0.0363(9) Uani d 0.766(9) A 1
O O2A 0.2824(5) 0.224(2) 0.4158(9) 0.0384(17) Uani d 0.234(9) A 2
H H2A 0.2627 0.1416 0.3801 0.058 Uiso calc 0.234(9) A 2
O O1A 0.3729(6) 0.0457(15) 0.4733(9) 0.0370(18) Uani d 0.234(9) A 2
H H1A 0.3569 -0.0351 0.4348 0.055 Uiso calc 0.234(9) A 2
O O3A 0.3369(7) 0.280(3) 0.3496(9) 0.0349(18) Uani d 0.234(9) A 2
O O4 0.33591(14) 1.2024(4) 0.8455(2) 0.0384(7) Uani d 0.868(3) B 3
O O5 0.31416(11) 1.3798(4) 0.71242(18) 0.0354(7) Uani d 0.868(3) B 3
H H5 0.2916 1.3004 0.6771 0.053 Uiso calc 0.868(3) B 3
O O6 0.40348(12) 1.4518(4) 0.8630(2) 0.0374(7) Uani d 0.868(3) B 3
H H6A 0.3862 1.532 0.8689 0.056 Uiso calc 0.868(3) B 3
O O4A 0.3663(9) 1.230(2) 0.8915(11) 0.0302(18) Uani d 0.132(3) B 4
O O6A 0.3825(8) 1.4765(18) 0.8126(14) 0.0311(19) Uani d 0.132(3) B 4
H H6A1 0.3641 1.5502 0.8193 0.047 Uiso calc 0.132(3) B 4
O O5A 0.2990(5) 1.226(2) 0.7360(11) 0.0364(19) Uani d 0.132(3) B 4
H H5A 0.2984 1.1462 0.7044 0.055 Uiso calc 0.132(3) B 4

loop_
_atom_site_aniso_label
_atom_site_aniso_U_11
_atom_site_aniso_U_22
_atom_site_aniso_U_33
_atom_site_aniso_U_12
_atom_site_aniso_U_13
_atom_site_aniso_U_23
C1 0.019(2) 0.021(2) 0.021(2) 0 0.0131(18) 0
C2 0.0232(15) 0.0202(16) 0.0200(14) 0.0003(12) 0.0127(13) 0.0015(12)
C3 0.0210(15) 0.0303(18) 0.0316(17) 0.0007(13) 0.0134(14) -0.0049(14)
C4 0.0308(18) 0.0309(19) 0.0381(19) 0.0005(14) 0.0213(16) -0.0095(15)
C5 0.0290(17) 0.0253(17) 0.0243(16) -0.0042(13) 0.0143(14) -0.0017(13)
C6 0.0200(16) 0.045(2) 0.0356(18) -0.0035(15) 0.0131(15) -0.0099(16)
C7 0.0239(17) 0.040(2) 0.0369(18) -0.0012(14) 0.0179(15) -0.0109(15)
C8 0.0229(15) 0.0217(16) 0.0247(15) -0.0011(12) 0.0158(13) -0.0022(12)
C9 0.0318(18) 0.0362(19) 0.0233(16) 0.0117(15) 0.0170(15) 0.0070(14)
C10 0.0330(18) 0.042(2) 0.0240(16) 0.0069(15) 0.0190(15) -0.0001(14)
C11 0.0239(16) 0.0253(17) 0.0315(17) -0.0013(13) 0.0180(14) -0.0051(13)
C12 0.0385(19) 0.0287(19) 0.0358(19) 0.0128(15) 0.0243(17) 0.0095(14)
C13 0.0426(19) 0.0320(19) 0.0286(16) 0.0092(15) 0.0256(16) 0.0074(14)
C14 0.088(4) 0.066(3) 0.081(3) -0.021(3) 0.065(3) -0.018(3)
O7 0.061(2) 0.091(3) 0.0553(19) -0.0035(18) 0.0368(18) -0.0123(18)
P1 0.0354(5) 0.0318(5) 0.0269(4) -0.0112(4) 0.0162(4) -0.0081(3)
P2 0.0274(4) 0.0322(5) 0.0367(5) 0.0040(3) 0.0216(4) -0.0018(4)
O1 0.0440(16) 0.0300(14) 0.0301(13) -0.0136(13) 0.0179(13) -0.0038(11)
O2 0.0341(14) 0.0328(16) 0.0366(15) -0.0065(12) 0.0100(11) -0.0035(13)
O3 0.0408(17) 0.0319(15) 0.0241(14) -0.0105(15) 0.0136(12) -0.0033(12)
O2A 0.037(2) 0.037(2) 0.031(2) -0.0132(19) 0.0154(18) -0.0069(19)
O1A 0.036(2) 0.032(2) 0.029(2) -0.015(2) 0.0130(19) -0.0066(19)
O3A 0.036(2) 0.033(2) 0.027(2) -0.012(2) 0.0145(18) -0.0056(19)
O4 0.0349(12) 0.0390(13) 0.0471(13) 0.0083(11) 0.0279(11) 0.0085(11)
O5 0.0314(12) 0.0301(13) 0.0372(12) 0.0024(10) 0.0171(10) 0.0026(10)
O6 0.0295(12) 0.0356(13) 0.0412(13) 0.0040(10) 0.0186(10) -0.0079(11)
O4A 0.027(2) 0.031(2) 0.037(2) 0.004(2) 0.0222(19) -0.003(2)
O6A 0.029(2) 0.032(2) 0.037(2) 0.004(2) 0.0222(19) 0.001(2)
O5A 0.029(2) 0.035(2) 0.040(2) 0.004(2) 0.0190(19) -0.003(2)

loop_
_atom_type_symbol
_atom_type_description
_atom_type_scat_dispersion_real
_atom_type_scat_dispersion_imag
_atom_type_scat_source
C C 0.0033 0.0016 'International Tables Vol C Tables 4.2.6.8 and 6.1.1.4'
H H 0.0000 0.0000 'International Tables Vol C Tables 4.2.6.8 and 6.1.1.4'
O O 0.0106 0.0060 'International Tables Vol C Tables 4.2.6.8 and 6.1.1.4'
P P 0.1023 0.0942 'International Tables Vol C Tables 4.2.6.8 and 6.1.1.4'

loop_
_geom_angle_atom_site_label_1
_geom_angle_atom_site_label_2
_geom_angle_atom_site_label_3
_geom_angle_site_symmetry_1
_geom_angle_site_symmetry_3
_geom_angle
C2 C1 C2 2_656 . 104.5(3)
C2 C1 C8 2_656 2_656 111.49(15)
C2 C1 C8 . 2_656 112.66(15)
C2 C1 C8 2_656 . 112.66(15)
C2 C1 C8 . . 111.49(15)
C8 C1 C8 2_656 . 104.2(3)
C7 C2 C3 . . 117.4(3)
C7 C2 C1 . . 123.0(3)
C3 C2 C1 . . 119.4(2)
C4 C3 C2 . . 121.3(3)
C4 C3 H3 . . 119.3
C2 C3 H3 . . 119.3
C3 C4 C5 . . 120.6(3)
C3 C4 H4 . . 119.7
C5 C4 H4 . . 119.7
C6 C5 C4 . . 117.9(3)
C6 C5 P1 . . 121.3(2)
C4 C5 P1 . . 120.7(2)
C5 C6 C7 . . 121.5(3)
C5 C6 H6 . . 119.2
C7 C6 H6 . . 119.2
C2 C7 C6 . . 121.1(3)
C2 C7 H7 . . 119.5
C6 C7 H7 . . 119.5
C9 C8 C13 . . 117.8(3)
C9 C8 C1 . . 124.6(3)
C13 C8 C1 . . 117.6(2)
C8 C9 C10 . . 120.8(3)
C8 C9 H9 . . 119.6
C10 C9 H9 . . 119.6
C11 C10 C9 . . 121.1(3)
C11 C10 H10 . . 119.5
C9 C10 H10 . . 119.5
C10 C11 C12 . . 118.2(3)
C10 C11 P2 . . 121.8(2)
C12 C11 P2 . . 120.0(2)
C13 C12 C11 . . 120.7(3)
C13 C12 H12 . . 119.6
C11 C12 H12 . . 119.6
C12 C13 C8 . . 121.3(3)
C12 C13 H13 . . 119.3
C8 C13 H13 . . 119.3
O7 C14 H14A . . 109.5
O7 C14 H14B . . 109.5
H14A C14 H14B . . 109.5
O7 C14 H14C . . 109.5
H14A C14 H14C . . 109.5
H14B C14 H14C . . 109.5
C14 O7 H7A . . 109.5
O3A P1 O2A . . 118.3(7)
O3 P1 O2 . . 112.1(2)
O3 P1 O1 . . 110.9(3)
O2 P1 O1 . . 110.6(2)
O3A P1 O1A . . 108.9(9)
O2A P1 O1A . . 106.9(7)
O3A P1 C5 . . 116.0(7)
O3 P1 C5 . . 108.6(2)
O2A P1 C5 . . 106.8(5)
O2 P1 C5 . . 106.52(17)
O1 P1 C5 . . 107.85(19)
O1A P1 C5 . . 97.7(5)
O6A P2 O5A . . 125.4(10)
O4 P2 O6 . . 114.97(18)
O4 P2 O5 . . 112.42(17)
O6 P2 O5 . . 103.79(17)
O6A P2 O4A . . 114.1(10)
O5A P2 O4A . . 96.6(10)
O6A P2 C11 . . 108.2(7)
O4 P2 C11 . . 111.96(16)
O5A P2 C11 . . 103.2(7)
O6 P2 C11 . . 104.74(15)
O5 P2 C11 . . 108.29(15)
O4A P2 C11 . . 107.6(6)
P1 O1 H1 . . 109.5
P1 O2 H2 . . 109.5
P1 O2A H2A . . 109.5
P1 O1A H1A . . 109.5
P2 O5 H5 . . 109.5
P2 O6 H6A . . 109.5
P2 O6A H6A1 . . 109.5
P2 O5A H5A . . 109.5

loop_
_geom_bond_atom_site_label_1
_geom_bond_atom_site_label_2
_geom_bond_site_symmetry_2
_geom_bond_distance
C1 C2 2_656 1.542(4)
C1 C2 . 1.542(4)
C1 C8 2_656 1.555(4)
C1 C8 . 1.555(4)
C2 C7 . 1.374(4)
C2 C3 . 1.394(4)
C3 C4 . 1.383(5)
C3 H3 . 0.93
C4 C5 . 1.385(5)
C4 H4 . 0.93
C5 C6 . 1.374(5)
C5 P1 . 1.789(3)
C6 C7 . 1.385(5)
C6 H6 . 0.93
C7 H7 . 0.93
C8 C9 . 1.388(4)
C8 C13 . 1.389(4)
C9 C10 . 1.389(4)
C9 H9 . 0.93
C10 C11 . 1.382(4)
C10 H10 . 0.93
C11 C12 . 1.388(4)
C11 P2 . 1.792(3)
C12 C13 . 1.383(5)
C12 H12 . 0.93
C13 H13 . 0.93
C14 O7 . 1.451(5)
C14 H14A . 0.96
C14 H14B . 0.96
C14 H14C . 0.96
O7 H7A . 0.82
P1 O3A . 1.484(12)
P1 O3 . 1.508(4)
P1 O2A . 1.509(10)
P1 O2 . 1.536(4)
P1 O1 . 1.536(4)
P1 O1A . 1.622(11)
P2 O6A . 1.463(13)
P2 O4 . 1.465(3)
P2 O5A . 1.524(12)
P2 O6 . 1.556(3)
P2 O5 . 1.561(3)
P2 O4A . 1.568(12)
O1 H1 . 0.82
O2 H2 . 0.82
O2A H2A . 0.82
O1A H1A . 0.82
O5 H5 . 0.82
O6 H6A . 0.82
O6A H6A1 . 0.82
O5A H5A . 0.82

loop_
_geom_hbond_atom_site_label_D
_geom_hbond_atom_site_label_H
_geom_hbond_atom_site_label_A
_geom_hbond_site_symmetry_A
_geom_hbond_distance_DH
_geom_hbond_distance_HA
_geom_hbond_distance_DA
_geom_hbond_angle_DHA
C14 H14B O5 4_536 0.96 2.29 3.185(6) 154.9
O7 H7A O3 7_556 0.82 2.04 2.861(5) 177.1
O7 H7A O3A 7_556 0.82 1.82 2.635(15) 173.4
O2 H2 O7 6_565 0.82 2.03 2.824(7) 163.3
O5A H5A O7 4_556 0.82 2.35 2.910(17) 126.0

loop_
_geom_torsion_atom_site_label_1
_geom_torsion_atom_site_label_2
_geom_torsion_atom_site_label_3
_geom_torsion_atom_site_label_4
_geom_torsion_site_symmetry_1
_geom_torsion
C2 C1 C2 C7 2_656 115.3(3)
C8 C1 C2 C7 2_656 -123.4(3)
C8 C1 C2 C7 . -6.6(4)
C2 C1 C2 C3 2_656 -60.4(2)
C8 C1 C2 C3 2_656 60.8(4)
C8 C1 C2 C3 . 177.6(3)
C7 C2 C3 C4 . 3.7(5)
C1 C2 C3 C4 . 179.7(3)
C2 C3 C4 C5 . -1.3(5)
C3 C4 C5 C6 . -2.0(5)
C3 C4 C5 P1 . 175.4(3)
C4 C5 C6 C7 . 2.8(5)
P1 C5 C6 C7 . -174.6(3)
C3 C2 C7 C6 . -2.9(5)
C1 C2 C7 C6 . -178.8(3)
C5 C6 C7 C2 . -0.3(6)
C2 C1 C8 C9 2_656 1.0(4)
C2 C1 C8 C9 . 118.1(3)
C8 C1 C8 C9 2_656 -120.0(3)
C2 C1 C8 C13 2_656 178.5(3)
C2 C1 C8 C13 . -64.4(4)
C8 C1 C8 C13 2_656 57.5(2)
C13 C8 C9 C10 . 2.3(5)
C1 C8 C9 C10 . 179.8(3)
C8 C9 C10 C11 . -0.7(5)
C9 C10 C11 C12 . -0.9(5)
C9 C10 C11 P2 . 179.5(3)
C10 C11 C12 C13 . 0.9(5)
P2 C11 C12 C13 . -179.5(3)
C11 C12 C13 C8 . 0.7(5)
C9 C8 C13 C12 . -2.3(5)
C1 C8 C13 C12 . -179.9(3)
C6 C5 P1 O3A . 115.4(8)
C4 C5 P1 O3A . -61.8(8)
C6 C5 P1 O3 . 129.4(3)
C4 C5 P1 O3 . -47.8(4)
C6 C5 P1 O2A . -18.8(8)
C4 C5 P1 O2A . 163.9(8)
C6 C5 P1 O2 . 8.5(4)
C4 C5 P1 O2 . -168.8(3)
C6 C5 P1 O1 . -110.3(3)
C4 C5 P1 O1 . 72.5(4)
C6 C5 P1 O1A . -129.2(6)
C4 C5 P1 O1A . 53.6(6)
C10 C11 P2 O6A . 110.9(9)
C12 C11 P2 O6A . -68.7(9)
C10 C11 P2 O4 . -44.7(3)
C12 C11 P2 O4 . 135.7(3)
C10 C11 P2 O5A . -114.3(8)
C12 C11 P2 O5A . 66.1(8)
C10 C11 P2 O6 . 80.6(3)
C12 C11 P2 O6 . -99.0(3)
C10 C11 P2 O5 . -169.2(3)
C12 C11 P2 O5 . 11.2(3)
C10 C11 P2 O4A . -12.9(9)
C12 C11 P2 O4A . 167.5(8)
